data_2228224
loop_
_publ_author_name
'Nirmala, P. G.'
'Foro, Sabine'
'Gowda, B. Thimme'
'Fuess, Hartmut'

_publ_section_title
;
 <i>N</i>-(2,3-Dimethylphenyl)-4-methylbenzenesulfonamide
;
_journal_coeditor_code BQ2256
_journal_issue 12
_journal_name_full 'Acta Crystallographica Section E'
_journal_page_first o3349
_journal_paper_doi 10.1107/S1600536810048786
_journal_volume 66
_journal_year 2010
_chemical_formula_iupac 'C15 H17 N O2 S'
_chemical_formula_moiety 'C15 H17 N O2 S'
_chemical_formula_sum 'C15 H17 N O2 S'
_chemical_formula_weight 275.36
_chemical_name_systematic
;
<i>N</i>-(2,3-Dimethylphenyl)-4-methylbenzenesulfonamide
;
_space_group_IT_number 14
_symmetry_cell_setting monoclinic
_symmetry_space_group_name_Hall '-P 2ybc'
_symmetry_space_group_name_H-M 'P 1 21/c 1'
_atom_sites_solution_hydrogens geom
_atom_sites_solution_primary direct
_atom_sites_solution_secondary difmap
_audit_creation_method SHELXL-97
_cell_angle_alpha 90.00
_cell_angle_beta 93.256(8)
_cell_angle_gamma 90.00
_cell_formula_units_Z 4
_cell_length_a 10.7710(10)
_cell_length_b 13.3570(10)
_cell_length_c 9.9667(9)
_cell_measurement_reflns_used 2134
_cell_measurement_temperature 299(2)
_cell_measurement_theta_max 27.81
_cell_measurement_theta_min 2.71
_cell_volume 1431.6(2)
_computing_cell_refinement
;
CrysAlis RED (Oxford Diffraction, 2009)
;
_computing_data_collection
;
CrysAlis CCD (Oxford Diffraction, 2009)
;
_computing_data_reduction
;
CrysAlis RED (Oxford Diffraction, 2009)
;
_computing_molecular_graphics 'PLATON (Spek, 2009)'
_computing_publication_material 'SHELXL97 (Sheldrick, 2008)'
_computing_structure_refinement 'SHELXL97 (Sheldrick, 2008)'
_computing_structure_solution 'SHELXS97 (Sheldrick, 2008)'
_diffrn_ambient_temperature 299(2)
_diffrn_measured_fraction_theta_full 0.996
_diffrn_measured_fraction_theta_max 0.996
_diffrn_measurement_device_type
;
Oxford Diffraction Xcalibur diffractometer
with a Sapphire CCD detector
;
_diffrn_measurement_method
;
Rotation method data acquisition using omega and phi scans.
;
_diffrn_radiation_monochromator graphite
_diffrn_radiation_source 'fine-focus sealed tube'
_diffrn_radiation_type MoK\a
_diffrn_radiation_wavelength 0.71073
_diffrn_reflns_av_R_equivalents 0.0158
_diffrn_reflns_av_sigmaI/netI 0.0230
_diffrn_reflns_limit_h_max 13
_diffrn_reflns_limit_h_min -13
_diffrn_reflns_limit_k_max 16
_diffrn_reflns_limit_k_min -16
_diffrn_reflns_limit_l_max 12
_diffrn_reflns_limit_l_min -12
_diffrn_reflns_number 5990
_diffrn_reflns_theta_full 26.37
_diffrn_reflns_theta_max 26.37
_diffrn_reflns_theta_min 3.05
_diffrn_standards_decay_% 0
_diffrn_standards_number 0
_exptl_absorpt_coefficient_mu 0.223
_exptl_absorpt_correction_T_max 0.9483
_exptl_absorpt_correction_T_min 0.9159
_exptl_absorpt_correction_type multi-scan
_exptl_absorpt_process_details
;
(CrysAlis RED; Oxford Diffraction, 2009)
;
_exptl_crystal_colour colourless
_exptl_crystal_density_diffrn 1.278
_exptl_crystal_density_method 'not measured'
_exptl_crystal_description rod
_exptl_crystal_F_000 584
_exptl_crystal_size_max 0.40
_exptl_crystal_size_mid 0.28
_exptl_crystal_size_min 0.24
_refine_diff_density_max 0.209
_refine_diff_density_min -0.332
_refine_ls_extinction_method none
_refine_ls_goodness_of_fit_ref 1.047
_refine_ls_hydrogen_treatment mixed
_refine_ls_matrix_type full
_refine_ls_number_parameters 178
_refine_ls_number_reflns 2924
_refine_ls_number_restraints 1
_refine_ls_restrained_S_all 1.047
_refine_ls_R_factor_all 0.0607
_refine_ls_R_factor_gt 0.0445
_refine_ls_shift/su_max 0.003
_refine_ls_shift/su_mean 0.000
_refine_ls_structure_factor_coef Fsqd
_refine_ls_weighting_details 'calc w=1/[\s^2^(Fo^2^)+(0.0541P)^2^+0.5306P] where P=(Fo^2^+2Fc^2^)/3'
_refine_ls_weighting_scheme calc
_refine_ls_wR_factor_gt 0.1090
_refine_ls_wR_factor_ref 0.1175
_reflns_number_gt 2283
_reflns_number_total 2924
_reflns_threshold_expression I>2sigma(I)
_cod_data_source_file bq2256.cif
_cod_data_source_block I
_cod_original_sg_symbol_H-M 'P 21/c'
_cod_database_code 2228224
_cod_database_fobs_code 2228224

loop_
_symmetry_equiv_pos_as_xyz
'x, y, z'
'-x, y+1/2, -z+1/2'
'-x, -y, -z'
'x, -y-1/2, z-1/2'

loop_
_atom_site_type_symbol
_atom_site_label
_atom_site_fract_x
_atom_site_fract_y
_atom_site_fract_z
_atom_site_U_iso_or_equiv
_atom_site_adp_type
_atom_site_calc_flag
_atom_site_refinement_flags
_atom_site_occupancy
_atom_site_disorder_assembly
_atom_site_disorder_group
C C1 0.8751(2) 0.83403(14) 0.00059(18) 0.0416(5) Uani d . 1 . .
C C2 0.9745(2) 0.79149(16) 0.0754(2) 0.0541(6) Uani d . 1 . .
H H2 0.9603 0.7533 0.1511 0.065 Uiso calc R 1 . .
C C3 1.0950(2) 0.80616(18) 0.0367(3) 0.0618(6) Uani d . 1 . .
H H3 1.1610 0.7773 0.0870 0.074 Uiso calc R 1 . .
C C4 1.1192(2) 0.86297(18) -0.0755(2) 0.0597(6) Uani d . 1 . .
C C5 1.0186(3) 0.90574(18) -0.1467(2) 0.0615(6) Uani d . 1 . .
H H5 1.0330 0.9452 -0.2212 0.074 Uiso calc R 1 . .
C C6 0.8977(2) 0.89196(16) -0.1112(2) 0.0532(5) Uani d . 1 . .
H H6 0.8320 0.9212 -0.1616 0.064 Uiso calc R 1 . .
C C7 0.70153(17) 0.61341(14) 0.01859(17) 0.0370(4) Uani d . 1 . .
C C8 0.62354(17) 0.56874(15) 0.10963(17) 0.0388(4) Uani d . 1 . .
C C9 0.6555(2) 0.47214(16) 0.15710(19) 0.0474(5) Uani d . 1 . .
C C10 0.7613(2) 0.42509(17) 0.1120(2) 0.0566(6) Uani d . 1 . .
H H10 0.7829 0.3619 0.1450 0.068 Uiso calc R 1 . .
C C11 0.8345(2) 0.46986(18) 0.0199(2) 0.0574(6) Uani d . 1 . .
H H11 0.9033 0.4363 -0.0104 0.069 Uiso calc R 1 . .
C C12 0.80522(18) 0.56454(16) -0.0271(2) 0.0468(5) Uani d . 1 . .
H H12 0.8543 0.5955 -0.0887 0.056 Uiso calc R 1 . .
C C13 1.2511(3) 0.8780(2) -0.1188(3) 0.0863(9) Uani d . 1 . .
H H13A 1.3053 0.8298 -0.0743 0.104 Uiso calc R 1 . .
H H13B 1.2788 0.9443 -0.0951 0.104 Uiso calc R 1 . .
H H13C 1.2526 0.8693 -0.2143 0.104 Uiso calc R 1 . .
C C14 0.50770(19) 0.62004(18) 0.1532(2) 0.0541(6) Uani d . 1 . .
H H14A 0.4944 0.6807 0.1027 0.065 Uiso calc R 1 . .
H H14B 0.5174 0.6356 0.2473 0.065 Uiso calc R 1 . .
H H14C 0.4375 0.5764 0.1374 0.065 Uiso calc R 1 . .
C C15 0.5750(3) 0.4194(2) 0.2541(2) 0.0715(8) Uani d . 1 . .
H H15A 0.4917 0.4140 0.2150 0.086 Uiso calc R 1 . .
H H15B 0.5744 0.4571 0.3361 0.086 Uiso calc R 1 . .
H H15C 0.6077 0.3537 0.2728 0.086 Uiso calc R 1 . .
N N1 0.66972(16) 0.71156(12) -0.03365(15) 0.0418(4) Uani d D 1 . .
H H1N 0.674(2) 0.7188(16) -0.1175(10) 0.050 Uiso d D 1 . .
O O1 0.72272(15) 0.79141(12) 0.18435(13) 0.0561(4) Uani d . 1 . .
O O2 0.64468(16) 0.89283(12) -0.01147(17) 0.0629(4) Uani d . 1 . .
S S1 0.71972(5) 0.81273(4) 0.04301(5) 0.04238(17) Uani d . 1 . .

loop_
_atom_site_aniso_label
_atom_site_aniso_U_11
_atom_site_aniso_U_22
_atom_site_aniso_U_33
_atom_site_aniso_U_12
_atom_site_aniso_U_13
_atom_site_aniso_U_23
C1 0.0596(12) 0.0339(10) 0.0315(9) -0.0002(9) 0.0038(8) -0.0015(8)
C2 0.0682(15) 0.0489(13) 0.0451(12) 0.0008(11) 0.0017(11) 0.0089(10)
C3 0.0572(14) 0.0599(15) 0.0678(16) -0.0013(12) -0.0016(12) -0.0013(12)
C4 0.0666(15) 0.0534(14) 0.0606(14) -0.0176(12) 0.0150(12) -0.0203(12)
C5 0.0842(18) 0.0578(14) 0.0438(12) -0.0181(13) 0.0151(12) 0.0006(11)
C6 0.0710(15) 0.0511(13) 0.0377(11) -0.0025(11) 0.0035(10) 0.0070(9)
C7 0.0402(10) 0.0413(10) 0.0295(9) -0.0032(8) 0.0026(7) -0.0030(8)
C8 0.0385(10) 0.0495(12) 0.0284(9) -0.0088(9) 0.0018(7) -0.0042(8)
C9 0.0575(13) 0.0475(12) 0.0365(10) -0.0180(10) -0.0030(9) -0.0004(9)
C10 0.0684(15) 0.0395(12) 0.0606(14) -0.0015(11) -0.0082(12) 0.0003(10)
C11 0.0512(13) 0.0514(13) 0.0701(15) 0.0085(11) 0.0066(11) -0.0062(11)
C12 0.0450(11) 0.0494(12) 0.0472(11) -0.0024(9) 0.0133(9) -0.0052(9)
C13 0.0745(18) 0.086(2) 0.101(2) -0.0270(16) 0.0265(16) -0.0226(17)
C14 0.0445(11) 0.0740(16) 0.0450(12) -0.0075(11) 0.0133(9) -0.0088(11)
C15 0.096(2) 0.0647(16) 0.0538(14) -0.0357(15) 0.0068(13) 0.0085(12)
N1 0.0550(10) 0.0458(9) 0.0248(7) 0.0013(8) 0.0052(7) 0.0017(7)
O1 0.0795(11) 0.0646(10) 0.0252(7) -0.0021(8) 0.0122(7) -0.0056(6)
O2 0.0750(11) 0.0496(9) 0.0645(10) 0.0206(8) 0.0076(8) 0.0036(8)
S1 0.0589(3) 0.0400(3) 0.0290(2) 0.0067(2) 0.0089(2) -0.00128(19)

loop_
_atom_type_symbol
_atom_type_description
_atom_type_scat_dispersion_real
_atom_type_scat_dispersion_imag
_atom_type_scat_source
C C 0.0033 0.0016 'International Tables Vol C Tables 4.2.6.8 and 6.1.1.4'
H H 0.0000 0.0000 'International Tables Vol C Tables 4.2.6.8 and 6.1.1.4'
N N 0.0061 0.0033 'International Tables Vol C Tables 4.2.6.8 and 6.1.1.4'
O O 0.0106 0.0060 'International Tables Vol C Tables 4.2.6.8 and 6.1.1.4'
S S 0.1246 0.1234 'International Tables Vol C Tables 4.2.6.8 and 6.1.1.4'

loop_
_geom_angle_atom_site_label_1
_geom_angle_atom_site_label_2
_geom_angle_atom_site_label_3
_geom_angle_site_symmetry_1
_geom_angle_site_symmetry_3
_geom_angle
_geom_angle_publ_flag
C6 C1 C2 . . 119.6(2) ?
C6 C1 S1 . . 119.42(17) ?
C2 C1 S1 . . 121.00(15) ?
C3 C2 C1 . . 119.8(2) ?
C3 C2 H2 . . 120.1 ?
C1 C2 H2 . . 120.1 ?
C4 C3 C2 . . 121.5(2) ?
C4 C3 H3 . . 119.3 ?
C2 C3 H3 . . 119.3 ?
C5 C4 C3 . . 117.5(2) ?
C5 C4 C13 . . 121.1(2) ?
C3 C4 C13 . . 121.4(3) ?
C6 C5 C4 . . 122.4(2) ?
C6 C5 H5 . . 118.8 ?
C4 C5 H5 . . 118.8 ?
C5 C6 C1 . . 119.3(2) ?
C5 C6 H6 . . 120.3 ?
C1 C6 H6 . . 120.3 ?
C12 C7 C8 . . 122.17(19) ?
C12 C7 N1 . . 119.07(16) ?
C8 C7 N1 . . 118.70(17) ?
C7 C8 C9 . . 117.52(18) ?
C7 C8 C14 . . 121.86(19) ?
C9 C8 C14 . . 120.59(18) ?
C10 C9 C8 . . 119.44(18) ?
C10 C9 C15 . . 120.3(2) ?
C8 C9 C15 . . 120.2(2) ?
C11 C10 C9 . . 121.8(2) ?
C11 C10 H10 . . 119.1 ?
C9 C10 H10 . . 119.1 ?
C12 C11 C10 . . 119.6(2) ?
C12 C11 H11 . . 120.2 ?
C10 C11 H11 . . 120.2 ?
C11 C12 C7 . . 119.44(19) ?
C11 C12 H12 . . 120.3 ?
C7 C12 H12 . . 120.3 ?
C4 C13 H13A . . 109.5 ?
C4 C13 H13B . . 109.5 ?
H13A C13 H13B . . 109.5 ?
C4 C13 H13C . . 109.5 ?
H13A C13 H13C . . 109.5 ?
H13B C13 H13C . . 109.5 ?
C8 C14 H14A . . 109.5 ?
C8 C14 H14B . . 109.5 ?
H14A C14 H14B . . 109.5 ?
C8 C14 H14C . . 109.5 ?
H14A C14 H14C . . 109.5 ?
H14B C14 H14C . . 109.5 ?
C9 C15 H15A . . 109.5 ?
C9 C15 H15B . . 109.5 ?
H15A C15 H15B . . 109.5 ?
C9 C15 H15C . . 109.5 ?
H15A C15 H15C . . 109.5 ?
H15B C15 H15C . . 109.5 ?
C7 N1 S1 . . 121.23(13) ?
C7 N1 H1N . . 115.7(15) ?
S1 N1 H1N . . 109.4(15) ?
O2 S1 O1 . . 120.12(9) ?
O2 S1 N1 . . 106.14(10) ?
O1 S1 N1 . . 106.51(9) ?
O2 S1 C1 . . 108.09(10) ?
O1 S1 C1 . . 107.27(10) ?
N1 S1 C1 . . 108.23(9) ?

loop_
_geom_bond_atom_site_label_1
_geom_bond_atom_site_label_2
_geom_bond_site_symmetry_2
_geom_bond_distance
_geom_bond_publ_flag
C1 C6 . 1.389(3) ?
C1 C2 . 1.391(3) ?
C1 S1 . 1.773(2) ?
C2 C3 . 1.389(3) ?
C2 H2 . 0.9300 ?
C3 C4 . 1.388(3) ?
C3 H3 . 0.9300 ?
C4 C5 . 1.385(4) ?
C4 C13 . 1.522(3) ?
C5 C6 . 1.381(3) ?
C5 H5 . 0.9300 ?
C6 H6 . 0.9300 ?
C7 C12 . 1.392(3) ?
C7 C8 . 1.404(2) ?
C7 N1 . 1.445(2) ?
C8 C9 . 1.410(3) ?
C8 C14 . 1.509(3) ?
C9 C10 . 1.398(3) ?
C9 C15 . 1.509(3) ?
C10 C11 . 1.381(3) ?
C10 H10 . 0.9300 ?
C11 C12 . 1.379(3) ?
C11 H11 . 0.9300 ?
C12 H12 . 0.9300 ?
C13 H13A . 0.9600 ?
C13 H13B . 0.9600 ?
C13 H13C . 0.9600 ?
C14 H14A . 0.9600 ?
C14 H14B . 0.9600 ?
C14 H14C . 0.9600 ?
C15 H15A . 0.9600 ?
C15 H15B . 0.9600 ?
C15 H15C . 0.9600 ?
N1 S1 . 1.6288(17) ?
N1 H1N . 0.845(9) ?
O1 S1 . 1.4357(14) ?
O2 S1 . 1.4294(16) ?

loop_
_geom_hbond_atom_site_label_D
_geom_hbond_atom_site_label_H
_geom_hbond_atom_site_label_A
_geom_hbond_site_symmetry_A
_geom_hbond_distance_DH
_geom_hbond_distance_HA
_geom_hbond_distance_DA
_geom_hbond_angle_DHA
N1 H1N O1 4_575 0.845(9) 2.076(11) 2.8999(19) 165(2)

loop_
_geom_torsion_atom_site_label_1
_geom_torsion_atom_site_label_2
_geom_torsion_atom_site_label_3
_geom_torsion_atom_site_label_4
_geom_torsion_site_symmetry_1
_geom_torsion_site_symmetry_2
_geom_torsion_site_symmetry_3
_geom_torsion_site_symmetry_4
_geom_torsion
_geom_torsion_publ_flag
C6 C1 C2 C3 . . . . -0.9(3) ?
S1 C1 C2 C3 . . . . 177.42(17) ?
C1 C2 C3 C4 . . . . 0.2(4) ?
C2 C3 C4 C5 . . . . 0.8(3) ?
C2 C3 C4 C13 . . . . -179.3(2) ?
C3 C4 C5 C6 . . . . -1.2(3) ?
C13 C4 C5 C6 . . . . 178.8(2) ?
C4 C5 C6 C1 . . . . 0.6(3) ?
C2 C1 C6 C5 . . . . 0.5(3) ?
S1 C1 C6 C5 . . . . -177.87(16) ?
C12 C7 C8 C9 . . . . 1.6(3) ?
N1 C7 C8 C9 . . . . 178.83(16) ?
C12 C7 C8 C14 . . . . -176.82(18) ?
N1 C7 C8 C14 . . . . 0.4(3) ?
C7 C8 C9 C10 . . . . -0.3(3) ?
C14 C8 C9 C10 . . . . 178.10(19) ?
C7 C8 C9 C15 . . . . -179.40(18) ?
C14 C8 C9 C15 . . . . -1.0(3) ?
C8 C9 C10 C11 . . . . -1.3(3) ?
C15 C9 C10 C11 . . . . 177.8(2) ?
C9 C10 C11 C12 . . . . 1.7(4) ?
C10 C11 C12 C7 . . . . -0.4(3) ?
C8 C7 C12 C11 . . . . -1.2(3) ?
N1 C7 C12 C11 . . . . -178.47(18) ?
C12 C7 N1 S1 . . . . -93.10(19) ?
C8 C7 N1 S1 . . . . 89.58(19) ?
C7 N1 S1 O2 . . . . -163.99(14) ?
C7 N1 S1 O1 . . . . -34.88(17) ?
C7 N1 S1 C1 . . . . 80.18(15) ?
C6 C1 S1 O2 . . . . -24.52(19) ?
C2 C1 S1 O2 . . . . 157.18(17) ?
C6 C1 S1 O1 . . . . -155.40(16) ?
C2 C1 S1 O1 . . . . 26.30(19) ?
C6 C1 S1 N1 . . . . 90.03(18) ?
C2 C1 S1 N1 . . . . -88.26(18) ?

loop_
_cod_related_entry_id
_cod_related_entry_database
_cod_related_entry_code
1 ChemSpider 320709
